data_7026089
loop_
_publ_author_name
'Linfoot, Charlotte L.'
'Richardson, Patricia'
'Hewat, Tracy E.'
'Moudam, Omar'
'Forde, Michael M.'
'Collins, Anna'
'White, Fraser'
'Robertson, Neil'

_publ_section_title
;
 Substituted [Cu(I)(POP)(bipyridyl)] and related complexes: synthesis,
 structure, properties and applications to dye-sensitised solar cells.
;
_journal_issue 38
_journal_name_full 'Dalton transactions (Cambridge, England : 2003)'
_journal_page_first 8945
_journal_page_last 8956
_journal_paper_doi 10.1039/c0dt00190b
_journal_volume 39
_journal_year 2010
_chemical_compound_source 'Tracy Hewat'
_chemical_formula_moiety '2[Cu (C14 H16 N2)2], 2BF4, CH2Cl2'
_chemical_formula_sum 'C28 H32 B Cu F4 N4'
_chemical_formula_weight 574.93
_chemical_name_systematic
;
?
;
_space_group_IT_number 15
_symmetry_cell_setting monoclinic
_symmetry_space_group_name_Hall '-C 2yc'
_symmetry_space_group_name_H-M 'C 1 2/c 1'
_atom_sites_solution_hydrogens geom
_atom_sites_solution_primary direct
_atom_sites_solution_secondary difmap
_audit_creation_method SHELXL-97
_cell_angle_alpha 90.00
_cell_angle_beta 119.730(7)
_cell_angle_gamma 90.00
_cell_formula_units_Z 4
_cell_length_a 13.8531(14)
_cell_length_b 16.4771(14)
_cell_length_c 13.5039(19)
_cell_measurement_reflns_used 5429
_cell_measurement_temperature 150(2)
_cell_measurement_theta_max 26.3515
_cell_measurement_theta_min 2.472
_cell_volume 2676.7(5)
_computing_cell_refinement Saint
_computing_data_reduction Saint
_computing_molecular_graphics Shelxp
_computing_publication_material 'Platon, encifer'
_computing_structure_refinement 'SHELXL-97 (Sheldrick, 2008)'
_computing_structure_solution 'Shelxs Sheldrick'
_diffrn_ambient_temperature 150(2)
_diffrn_measured_fraction_theta_full 0.995
_diffrn_measured_fraction_theta_max 0.995
_diffrn_measurement_device_type 'Bruker Smart Apex CCD'
_diffrn_measurement_method 'Omega scans'
_diffrn_radiation_monochromator graphite
_diffrn_radiation_source 'fine-focus sealed tube'
_diffrn_radiation_type MoK\a
_diffrn_radiation_wavelength 0.71073
_diffrn_reflns_av_R_equivalents 0.0492
_diffrn_reflns_av_sigmaI/netI 0.0315
_diffrn_reflns_limit_h_max 17
_diffrn_reflns_limit_h_min -17
_diffrn_reflns_limit_k_max 20
_diffrn_reflns_limit_k_min -20
_diffrn_reflns_limit_l_max 16
_diffrn_reflns_limit_l_min -16
_diffrn_reflns_number 13995
_diffrn_reflns_theta_full 26.42
_diffrn_reflns_theta_max 26.42
_diffrn_reflns_theta_min 2.10
_exptl_absorpt_coefficient_mu 0.869
_exptl_absorpt_correction_T_max 0.6858
_exptl_absorpt_correction_T_min 0.5519
_exptl_absorpt_correction_type multi-scan
_exptl_absorpt_process_details 'SADABS 2007/2'
_exptl_crystal_colour orange
_exptl_crystal_density_diffrn 1.427
_exptl_crystal_density_method 'not measured'
_exptl_crystal_description block
_exptl_crystal_F_000 1192
_exptl_crystal_recrystallization_method 'Diffusion of Et2O into DCM solution'
_exptl_crystal_size_max 0.90
_exptl_crystal_size_mid 0.59
_exptl_crystal_size_min 0.43
_refine_diff_density_max 1.076
_refine_diff_density_min -0.707
_refine_diff_density_rms 0.095
_refine_ls_extinction_method none
_refine_ls_goodness_of_fit_ref 1.073
_refine_ls_hydrogen_treatment constr
_refine_ls_matrix_type full
_refine_ls_number_parameters 190
_refine_ls_number_reflns 2747
_refine_ls_number_restraints 184
_refine_ls_restrained_S_all 1.120
_refine_ls_R_factor_all 0.0617
_refine_ls_R_factor_gt 0.0526
_refine_ls_shift/su_max 0.000
_refine_ls_shift/su_mean 0.000
_refine_ls_structure_factor_coef Fsqd
_refine_ls_weighting_details 'calc w=1/[\s^2^(Fo^2^)+(0.0929P)^2^+5.8420P] where P=(Fo^2^+2Fc^2^)/3'
_refine_ls_weighting_scheme calc
_refine_ls_wR_factor_gt 0.1470
_refine_ls_wR_factor_ref 0.1560
_reflns_number_gt 2276
_reflns_number_total 2747
_reflns_threshold_expression >2sigma(I)
_cod_data_source_file c0dt00190b.txt
_cod_data_source_block nr9002
_cod_original_sg_symbol_H-M 'C 2/c'
_cod_database_code 7026089

loop_
_symmetry_equiv_pos_as_xyz
'x, y, z'
'-x, y, -z+1/2'
'x+1/2, y+1/2, z'
'-x+1/2, y+1/2, -z+1/2'
'-x, -y, -z'
'x, -y, z-1/2'
'-x+1/2, -y+1/2, -z'
'x+1/2, -y+1/2, z-1/2'

loop_
_atom_site_label
_atom_site_type_symbol
_atom_site_fract_x
_atom_site_fract_y
_atom_site_fract_z
_atom_site_U_iso_or_equiv
_atom_site_adp_type
_atom_site_occupancy
_atom_site_symmetry_multiplicity
_atom_site_calc_flag
_atom_site_refinement_flags
_atom_site_disorder_assembly
_atom_site_disorder_group
Cu1 Cu 0.5000 0.74919(3) 0.7500 0.0237(2) Uani 1 2 d S . .
N1A N 0.56299(19) 0.65406(14) 0.8629(2) 0.0221(5) Uani 1 1 d U . .
C2A C 0.5336(2) 0.57968(17) 0.8135(2) 0.0225(6) Uani 1 1 d U . .
C3A C 0.5645(3) 0.50821(18) 0.8760(3) 0.0273(6) Uani 1 1 d U . .
H3AA H 0.5429 0.4573 0.8383 0.033 Uiso 1 1 calc R . .
C4A C 0.6274(3) 0.51166(19) 0.9947(3) 0.0289(7) Uani 1 1 d U . .
C5A C 0.6548(3) 0.58773(19) 1.0449(3) 0.0287(7) Uani 1 1 d U . .
H5AA H 0.6968 0.5923 1.1256 0.034 Uiso 1 1 calc R . .
C6A C 0.6212(2) 0.65765(18) 0.9781(2) 0.0252(6) Uani 1 1 d U . .
C41A C 0.6635(3) 0.4350(2) 1.0639(3) 0.0396(8) Uani 1 1 d U . .
H41A H 0.7087 0.4486 1.1450 0.059 Uiso 1 1 calc R . .
H41B H 0.7075 0.4020 1.0404 0.059 Uiso 1 1 calc R . .
H41C H 0.5978 0.4043 1.0516 0.059 Uiso 1 1 calc R . .
C61A C 0.6466(3) 0.73987(18) 1.0316(3) 0.0325(7) Uani 1 1 d U . .
H61A H 0.6192 0.7814 0.9719 0.049 Uiso 1 1 calc R . .
H61B H 0.7271 0.7458 1.0807 0.049 Uiso 1 1 calc R . .
H61C H 0.6101 0.7463 1.0774 0.049 Uiso 1 1 calc R . .
N1B N 0.56946(19) 0.84434(14) 0.70868(19) 0.0218(5) Uani 1 1 d U . .
C2B C 0.5353(2) 0.91860(17) 0.7225(2) 0.0227(6) Uani 1 1 d U . .
C3B C 0.5639(3) 0.98959(17) 0.6884(2) 0.0256(6) Uani 1 1 d U . .
H3BA H 0.5386 1.0404 0.6999 0.031 Uiso 1 1 calc R . .
C4B C 0.6294(3) 0.98627(18) 0.6376(3) 0.0279(6) Uani 1 1 d U . .
C5B C 0.6640(3) 0.91025(19) 0.6227(3) 0.0291(7) Uani 1 1 d U . .
H5BA H 0.7092 0.9058 0.5883 0.035 Uiso 1 1 calc R . .
C6B C 0.6323(2) 0.84036(18) 0.6583(2) 0.0253(6) Uani 1 1 d U . .
C41B C 0.6609(3) 1.0628(2) 0.5992(3) 0.0360(8) Uani 1 1 d U . .
H41D H 0.7025 1.0488 0.5604 0.054 Uiso 1 1 calc R . .
H41E H 0.7072 1.0969 0.6657 0.054 Uiso 1 1 calc R . .
H41F H 0.5934 1.0926 0.5466 0.054 Uiso 1 1 calc R . .
C61B C 0.6667(3) 0.75817(18) 0.6401(3) 0.0330(7) Uani 1 1 d U . .
H61D H 0.6353 0.7166 0.6678 0.049 Uiso 1 1 calc R . .
H61E H 0.7479 0.7542 0.6819 0.049 Uiso 1 1 calc R . .
H61F H 0.6392 0.7499 0.5585 0.049 Uiso 1 1 calc R . .
B1 B 0.5000 0.2526(3) 0.7500 0.055(2) Uani 1 2 d SD . .
F1 F 0.4311(6) 0.1967(5) 0.7685(9) 0.058(2) Uiso 0.30 1 d PD A 1
F2 F 0.5621(8) 0.2921(5) 0.8443(5) 0.095(4) Uiso 0.30 1 d PD B 1
F1' F 0.5731(8) 0.3091(6) 0.7384(13) 0.086(3) Uiso 0.27 1 d PD C 2
F2' F 0.4452(11) 0.2130(7) 0.6557(5) 0.192(11) Uiso 0.27 1 d PD B 2
F1" F 0.4678(10) 0.2075(6) 0.8111(9) 0.077(4) Uiso 0.26 1 d PD B 3
F2" F 0.5869(5) 0.3033(6) 0.8237(8) 0.077(4) Uiso 0.26 1 d PD B 3
F1A F 0.5223(19) 0.2956(7) 0.6815(14) 0.096(5) Uiso 0.17 1 d PD B 4
F2A F 0.4113(6) 0.2006(7) 0.6854(15) 0.096(5) Uiso 0.17 1 d PD B 4

loop_
_atom_site_aniso_label
_atom_site_aniso_U_11
_atom_site_aniso_U_22
_atom_site_aniso_U_33
_atom_site_aniso_U_23
_atom_site_aniso_U_13
_atom_site_aniso_U_12
Cu1 0.0308(3) 0.0156(3) 0.0270(3) 0.000 0.0160(2) 0.000
N1A 0.0240(12) 0.0188(11) 0.0243(11) -0.0012(9) 0.0125(10) -0.0007(9)
C2A 0.0239(14) 0.0209(13) 0.0250(15) 0.0001(11) 0.0140(12) -0.0004(11)
C3A 0.0315(16) 0.0200(14) 0.0298(15) 0.0010(11) 0.0148(13) -0.0017(11)
C4A 0.0310(16) 0.0244(15) 0.0312(15) 0.0053(12) 0.0154(13) 0.0001(12)
C5A 0.0304(16) 0.0292(15) 0.0241(14) 0.0021(11) 0.0117(12) -0.0017(12)
C6A 0.0262(14) 0.0235(14) 0.0270(14) -0.0010(11) 0.0139(12) -0.0004(11)
C41A 0.049(2) 0.0281(17) 0.0335(17) 0.0094(13) 0.0142(16) 0.0004(14)
C61A 0.0398(19) 0.0266(16) 0.0279(16) -0.0043(12) 0.0143(14) -0.0015(13)
N1B 0.0236(12) 0.0189(11) 0.0233(11) -0.0018(9) 0.0118(10) -0.0006(9)
C2B 0.0244(14) 0.0206(13) 0.0216(13) -0.0009(10) 0.0102(12) -0.0019(11)
C3B 0.0286(15) 0.0196(13) 0.0276(14) 0.0019(11) 0.0132(12) 0.0005(11)
C4B 0.0267(15) 0.0254(14) 0.0290(15) 0.0026(11) 0.0119(13) -0.0026(11)
C5B 0.0293(16) 0.0310(16) 0.0319(15) -0.0009(12) 0.0189(13) -0.0013(12)
C6B 0.0258(14) 0.0255(14) 0.0245(13) -0.0019(11) 0.0125(12) 0.0000(11)
C41B 0.0396(18) 0.0290(17) 0.0439(19) 0.0086(14) 0.0242(16) -0.0037(14)
C61B 0.0395(19) 0.0256(16) 0.0420(19) -0.0043(13) 0.0265(16) -0.0003(13)
B1 0.036(3) 0.095(6) 0.037(3) 0.000 0.020(3) 0.000

loop_
_atom_type_symbol
_atom_type_description
_atom_type_scat_dispersion_real
_atom_type_scat_dispersion_imag
_atom_type_scat_source
C C 0.0033 0.0016 'International Tables Vol C Tables 4.2.6.8 and 6.1.1.4'
H H 0.0000 0.0000 'International Tables Vol C Tables 4.2.6.8 and 6.1.1.4'
N N 0.0061 0.0033 'International Tables Vol C Tables 4.2.6.8 and 6.1.1.4'
Cu Cu 0.3201 1.2651 'International Tables Vol C Tables 4.2.6.8 and 6.1.1.4'
B B 0.0013 0.0007 'International Tables Vol C Tables 4.2.6.8 and 6.1.1.4'
F F 0.0171 0.0103 'International Tables Vol C Tables 4.2.6.8 and 6.1.1.4'

loop_
_geom_angle_atom_site_label_1
_geom_angle_atom_site_label_2
_geom_angle_atom_site_label_3
_geom_angle
_geom_angle_site_symmetry_1
_geom_angle_site_symmetry_3
N1A Cu1 N1A 80.60(13) 2_656 .
N1A Cu1 N1B 117.63(9) 2_656 .
N1A Cu1 N1B 134.37(9) . .
N1A Cu1 N1B 134.37(9) 2_656 2_656
N1A Cu1 N1B 117.63(9) . 2_656
N1B Cu1 N1B 80.63(13) . 2_656
C6A N1A C2A 117.9(2) . .
C6A N1A Cu1 127.70(19) . .
C2A N1A Cu1 114.21(18) . .
N1A C2A C3A 122.7(3) . .
N1A C2A C2A 115.42(16) . 2_656
C3A C2A C2A 121.87(17) . 2_656
C2A C3A C4A 119.5(3) . .
C2A C3A H3AA 120.2 . .
C4A C3A H3AA 120.2 . .
C5A C4A C3A 117.6(3) . .
C5A C4A C41A 122.0(3) . .
C3A C4A C41A 120.4(3) . .
C4A C5A C6A 120.5(3) . .
C4A C5A H5AA 119.7 . .
C6A C5A H5AA 119.7 . .
N1A C6A C5A 121.7(3) . .
N1A C6A C61A 117.4(3) . .
C5A C6A C61A 120.9(3) . .
C4A C41A H41A 109.5 . .
C4A C41A H41B 109.5 . .
H41A C41A H41B 109.5 . .
C4A C41A H41C 109.5 . .
H41A C41A H41C 109.5 . .
H41B C41A H41C 109.5 . .
C6A C61A H61A 109.5 . .
C6A C61A H61B 109.5 . .
H61A C61A H61B 109.5 . .
C6A C61A H61C 109.5 . .
H61A C61A H61C 109.5 . .
H61B C61A H61C 109.5 . .
C6B N1B C2B 118.1(2) . .
C6B N1B Cu1 127.37(19) . .
C2B N1B Cu1 114.06(18) . .
N1B C2B C3B 122.6(3) . .
N1B C2B C2B 115.31(16) . 2_656
C3B C2B C2B 122.12(17) . 2_656
C4B C3B C2B 119.9(3) . .
C4B C3B H3BA 120.1 . .
C2B C3B H3BA 120.1 . .
C3B C4B C5B 117.8(3) . .
C3B C4B C41B 120.7(3) . .
C5B C4B C41B 121.6(3) . .
C4B C5B C6B 120.1(3) . .
C4B C5B H5BA 120.0 . .
C6B C5B H5BA 120.0 . .
N1B C6B C5B 121.7(3) . .
N1B C6B C61B 117.7(3) . .
C5B C6B C61B 120.6(3) . .
C4B C41B H41D 109.5 . .
C4B C41B H41E 109.5 . .
H41D C41B H41E 109.5 . .
C4B C41B H41F 109.5 . .
H41D C41B H41F 109.5 . .
H41E C41B H41F 109.5 . .
C6B C61B H61D 109.5 . .
C6B C61B H61E 109.5 . .
H61D C61B H61E 109.5 . .
C6B C61B H61F 109.5 . .
H61D C61B H61F 109.5 . .
H61E C61B H61F 109.5 . .
F2' B1 F2' 119.2(9) . 2_656
F2' B1 F2 175.5(7) . .
F2' B1 F2 60.5(6) 2_656 .
F2' B1 F2 60.5(6) . 2_656
F2' B1 F2 175.5(7) 2_656 2_656
F2 B1 F2 120.1(8) . 2_656
F2' B1 F1A 137.4(9) . 2_656
F2' B1 F1A 78.9(8) 2_656 2_656
F2 B1 F1A 46.9(9) . 2_656
F2 B1 F1A 98.4(8) 2_656 2_656
F2' B1 F1A 78.9(8) . .
F2' B1 F1A 137.4(9) 2_656 .
F2 B1 F1A 98.4(8) . .
F2 B1 F1A 46.9(9) 2_656 .
F1A B1 F1A 115.0(9) 2_656 .
F2' B1 F1" 47.5(7) . 2_656
F2' B1 F1" 96.6(7) 2_656 2_656
F2 B1 F1" 128.2(6) . 2_656
F2 B1 F1" 86.3(5) 2_656 2_656
F1A B1 F1" 174.6(9) 2_656 2_656
F1A B1 F1" 66.4(6) . 2_656
F2' B1 F1" 96.6(7) . .
F2' B1 F1" 47.5(7) 2_656 .
F2 B1 F1" 86.3(5) . .
F2 B1 F1" 128.2(6) 2_656 .
F1A B1 F1" 66.4(6) 2_656 .
F1A B1 F1" 174.6(9) . .
F1" B1 F1" 112.7(8) 2_656 .
F2' B1 F2A 33.5(9) . .
F2' B1 F2A 102.2(7) 2_656 .
F2 B1 F2A 150.3(8) . .
F2 B1 F2A 75.3(7) 2_656 .
F1A B1 F2A 109.2(3) 2_656 .
F1A B1 F2A 109.4(3) . .
F1" B1 F2A 74.5(8) 2_656 .
F1" B1 F2A 65.5(8) . .
F2' B1 F2A 102.2(7) . 2_656
F2' B1 F2A 33.5(9) 2_656 2_656
F2 B1 F2A 75.3(7) . 2_656
F2 B1 F2A 150.3(8) 2_656 2_656
F1A B1 F2A 109.4(3) 2_656 2_656
F1A B1 F2A 109.2(3) . 2_656
F1" B1 F2A 65.5(8) 2_656 2_656
F1" B1 F2A 74.5(8) . 2_656
F2A B1 F2A 104.0(8) . 2_656
F2' B1 F2" 152.1(7) . .
F2' B1 F2" 73.8(6) 2_656 .
F2 B1 F2" 24.0(6) . .
F2 B1 F2" 108.5(6) 2_656 .
F1A B1 F2" 66.2(8) 2_656 .
F1A B1 F2" 76.1(8) . .
F1" B1 F2" 109.8(3) 2_656 .
F1" B1 F2" 108.9(3) . .
F2A B1 F2" 174.3(8) . .
F2A B1 F2" 75.0(6) 2_656 .
F2' B1 F2" 73.8(6) . 2_656
F2' B1 F2" 152.1(7) 2_656 2_656
F2 B1 F2" 108.5(6) . 2_656
F2 B1 F2" 24.0(6) 2_656 2_656
F1A B1 F2" 76.1(8) 2_656 2_656
F1A B1 F2" 66.2(8) . 2_656
F1" B1 F2" 108.9(3) 2_656 2_656
F1" B1 F2" 109.8(3) . 2_656
F2A B1 F2" 75.0(6) . 2_656
F2A B1 F2" 174.3(8) 2_656 2_656
F2" B1 F2" 106.5(7) . 2_656

loop_
_geom_bond_atom_site_label_1
_geom_bond_atom_site_label_2
_geom_bond_distance
_geom_bond_site_symmetry_2
Cu1 N1A 2.055(2) 2_656
Cu1 N1A 2.055(2) .
Cu1 N1B 2.056(2) .
Cu1 N1B 2.056(2) 2_656
N1A C6A 1.352(4) .
N1A C2A 1.358(4) .
C2A C3A 1.387(4) .
C2A C2A 1.492(6) 2_656
C3A C4A 1.394(4) .
C3A H3AA 0.9500 .
C4A C5A 1.386(4) .
C4A C41A 1.503(4) .
C5A C6A 1.394(4) .
C5A H5AA 0.9500 .
C6A C61A 1.493(4) .
C41A H41A 0.9800 .
C41A H41B 0.9800 .
C41A H41C 0.9800 .
C61A H61A 0.9800 .
C61A H61B 0.9800 .
C61A H61C 0.9800 .
N1B C6B 1.347(4) .
N1B C2B 1.358(4) .
C2B C3B 1.385(4) .
C2B C2B 1.492(6) 2_656
C3B C4B 1.383(4) .
C3B H3BA 0.9500 .
C4B C5B 1.392(4) .
C4B C41B 1.509(4) .
C5B C6B 1.400(4) .
C5B H5BA 0.9500 .
C6B C61B 1.496(4) .
C41B H41D 0.9800 .
C41B H41E 0.9800 .
C41B H41F 0.9800 .
C61B H61D 0.9800 .
C61B H61E 0.9800 .
C61B H61F 0.9800 .
B1 F2' 1.291(8) .
B1 F2' 1.291(8) 2_656
B1 F2 1.303(7) .
B1 F2 1.303(7) 2_656
B1 F1A 1.318(8) 2_656
B1 F1A 1.318(8) .
B1 F1" 1.341(7) 2_656
B1 F1" 1.341(7) .
B1 F2A 1.394(8) .
B1 F2A 1.394(8) 2_656
B1 F2" 1.396(7) .
B1 F2" 1.396(7) 2_656
